data_4084530
loop_
_publ_author_name
'Karthik, Vedhagiri'
'Gupta, Vivek'
'Anantharaman, Ganapathi'

_publ_section_title
;
 Synthesis of Imidazole-Based Functionalized Mesoionic Carbene Complexes
 of Palladium: Comparison of Donor Properties and Catalytic Activity
 toward Suzuki--Miyaura Coupling
;
_journal_issue 21
_journal_name_full Organometallics
_journal_page_first 6218
_journal_paper_doi 10.1021/om5009023
_journal_volume 33
_journal_year 2014
_chemical_formula_moiety 'C56 H53 B F4 I N2 O P3 Pd'
_chemical_formula_sum 'C56 H53 B F4 I N2 O P3 Pd'
_chemical_formula_weight 1183.02
_chemical_name_systematic
; 
 ? 
;
_space_group_IT_number 14
_symmetry_cell_setting monoclinic
_symmetry_space_group_name_Hall '-P 2yn'
_symmetry_space_group_name_H-M 'P 1 21/n 1'
_atom_sites_solution_hydrogens geom
_atom_sites_solution_primary direct
_atom_sites_solution_secondary difmap
_audit_creation_method SHELXL-97
_cell_angle_alpha 90.00
_cell_angle_beta 106.438(2)
_cell_angle_gamma 90.00
_cell_formula_units_Z 4
_cell_length_a 12.3171(18)
_cell_length_b 32.772(5)
_cell_length_c 13.490(2)
_cell_measurement_reflns_used 9267
_cell_measurement_temperature 100(2)
_cell_measurement_theta_max 27.98
_cell_measurement_theta_min 2.34
_cell_volume 5222.8(13)
_computing_cell_refinement 'Bruker SMART'
_computing_data_collection 'Bruker SMART'
_computing_data_reduction 'Bruker SAINT'
_computing_molecular_graphics 'ORTEP 3v2'
_computing_structure_refinement 'SHELXL-97 (Sheldrick, 1997)'
_computing_structure_solution 'SHELXS-97 (Sheldrick, 1990)'
_diffrn_ambient_temperature 100(2)
_diffrn_measured_fraction_theta_full 0.989
_diffrn_measured_fraction_theta_max 0.989
_diffrn_measurement_device_type 'CCD area detector'
_diffrn_measurement_method 'phi and omega scans'
_diffrn_radiation_monochromator graphite
_diffrn_radiation_source 'fine-focus sealed tube'
_diffrn_radiation_type MoK\a
_diffrn_radiation_wavelength 0.71073
_diffrn_reflns_av_R_equivalents 0.0378
_diffrn_reflns_av_sigmaI/netI 0.0455
_diffrn_reflns_limit_h_max 15
_diffrn_reflns_limit_h_min -11
_diffrn_reflns_limit_k_max 39
_diffrn_reflns_limit_k_min -40
_diffrn_reflns_limit_l_max 13
_diffrn_reflns_limit_l_min -16
_diffrn_reflns_number 28994
_diffrn_reflns_theta_full 26.00
_diffrn_reflns_theta_max 26.00
_diffrn_reflns_theta_min 1.69
_exptl_absorpt_coefficient_mu 1.094
_exptl_absorpt_correction_T_max 0.9176
_exptl_absorpt_correction_T_min 0.8109
_exptl_absorpt_correction_type empirical
_exptl_crystal_colour Yellow
_exptl_crystal_density_diffrn 1.505
_exptl_crystal_density_method 'not measured'
_exptl_crystal_description block
_exptl_crystal_F_000 2384
_exptl_crystal_size_max 0.20
_exptl_crystal_size_mid 0.12
_exptl_crystal_size_min 0.08
_refine_diff_density_max 2.384
_refine_diff_density_min -0.570
_refine_diff_density_rms 0.118
_refine_ls_extinction_method none
_refine_ls_goodness_of_fit_ref 1.040
_refine_ls_hydrogen_treatment constr
_refine_ls_matrix_type full
_refine_ls_number_parameters 620
_refine_ls_number_reflns 10159
_refine_ls_number_restraints 0
_refine_ls_restrained_S_all 1.040
_refine_ls_R_factor_all 0.0600
_refine_ls_R_factor_gt 0.0470
_refine_ls_shift/su_max 0.002
_refine_ls_shift/su_mean 0.000
_refine_ls_structure_factor_coef Fsqd
_refine_ls_weighting_details 'calc w=1/[\s^2^(Fo^2^)+(0.0587P)^2^+13.0317P] where P=(Fo^2^+2Fc^2^)/3'
_refine_ls_weighting_scheme calc
_refine_ls_wR_factor_gt 0.1153
_refine_ls_wR_factor_ref 0.1261
_reflns_number_gt 8416
_reflns_number_total 10159
_reflns_threshold_expression >2sigma(I)
_cod_data_source_file om5009023_si_002.cif
_cod_data_source_block 5decbm
_cod_depositor_comments
;
The following automatic conversions were performed:

'_symmetry_cell_setting' value 'Monoclinic' changed to 'monoclinic'
according to
/home/saulius/struct/COD-crude-data--automatic-downloads/rss-feeds/ACS/lib/dictionaries/cif_core.dic
dictionary named 'cif_core.dic' version 2.4.2 from
2011-04-26.

'_exptl_absorpt_correction_type' value 'Empirical'
changed to 'empirical' according to
/home/saulius/struct/COD-crude-data--automatic-downloads/rss-feeds/ACS/lib/dictionaries/cif_core.dic
dictionary named 'cif_core.dic' version 2.4.2 from
2011-04-26.

'_refine_ls_hydrogen_treatment' value 'Constr' changed
to 'constr' according to
/home/saulius/struct/COD-crude-data--automatic-downloads/rss-feeds/ACS/lib/dictionaries/cif_core.dic
dictionary named 'cif_core.dic' version 2.4.2 from 2011-04-26.

Automatic conversion script
Id: cif_fix_values 2827 2014-09-09 07:05:25Z andrius 

 Adding full bibliography for 4084527--4084532.cif.
;
_cod_original_cell_volume 5222.9(13)
_cod_original_sg_symbol_Hall '-P 2yn '
_cod_original_sg_symbol_H-M 'P2(1)/n  '
_cod_database_code 4084530

loop_
_symmetry_equiv_pos_as_xyz
'x, y, z'
'-x+1/2, y+1/2, -z+1/2'
'-x, -y, -z'
'x-1/2, -y-1/2, z-1/2'

loop_
_atom_site_label
_atom_site_type_symbol
_atom_site_fract_x
_atom_site_fract_y
_atom_site_fract_z
_atom_site_U_iso_or_equiv
_atom_site_adp_type
_atom_site_occupancy
_atom_site_symmetry_multiplicity
_atom_site_calc_flag
_atom_site_refinement_flags
B1 B 0.9430(12) 0.0457(3) 0.2543(10) 0.096(3) Uani 1 1 d .
C1 C 0.8800(4) 0.05020(14) 0.7459(4) 0.0275(10) Uani 1 1 d .
H1 H 0.9093 0.0243 0.7418 0.033 Uiso 1 1 calc R
C2 C 0.8179(3) 0.10552(12) 0.8085(3) 0.0212(9) Uani 1 1 d .
C3 C 0.8098(4) 0.11208(13) 0.7066(3) 0.0224(9) Uani 1 1 d .
C4 C 0.8787(4) 0.07185(15) 0.5709(4) 0.0355(11) Uani 1 1 d .
H4A H 0.9140 0.0458 0.5698 0.053 Uiso 1 1 calc R
H4B H 0.9296 0.0931 0.5637 0.053 Uiso 1 1 calc R
H4C H 0.8105 0.0734 0.5148 0.053 Uiso 1 1 calc R
C5 C 0.8785(4) 0.04423(14) 0.9286(3) 0.0293(10) Uani 1 1 d .
H5A H 0.8067 0.0376 0.9392 0.044 Uiso 1 1 calc R
H5B H 0.9207 0.0612 0.9842 0.044 Uiso 1 1 calc R
H5C H 0.9200 0.0196 0.9267 0.044 Uiso 1 1 calc R
C6 C 0.6090(4) 0.13651(14) 0.5504(3) 0.0261(9) Uani 1 1 d .
C7 C 0.5228(4) 0.16526(16) 0.5133(4) 0.0347(11) Uani 1 1 d .
H7 H 0.5357 0.1927 0.5307 0.042 Uiso 1 1 calc R
C8 C 0.4180(4) 0.1527(2) 0.4506(4) 0.0459(14) Uani 1 1 d .
H8 H 0.3615 0.1720 0.4258 0.055 Uiso 1 1 calc R
C9 C 0.3961(4) 0.1127(2) 0.4245(4) 0.0451(14) Uani 1 1 d .
H9 H 0.3254 0.1048 0.3828 0.054 Uiso 1 1 calc R
C10 C 0.4798(4) 0.08392(17) 0.4606(3) 0.0368(12) Uani 1 1 d .
H10 H 0.4652 0.0566 0.4430 0.044 Uiso 1 1 calc R
C11 C 0.5859(4) 0.09546(15) 0.5230(3) 0.0295(10) Uani 1 1 d .
H11 H 0.6418 0.0758 0.5467 0.035 Uiso 1 1 calc R
C12 C 0.8204(4) 0.17181(13) 0.5464(3) 0.0278(10) Uani 1 1 d .
C13 C 0.9134(4) 0.19745(16) 0.5859(4) 0.0384(12) Uani 1 1 d .
H13 H 0.9373 0.2031 0.6563 0.046 Uiso 1 1 calc R
C14 C 0.9700(5) 0.21450(17) 0.5210(5) 0.0496(15) Uani 1 1 d .
H14 H 1.0318 0.2315 0.5480 0.059 Uiso 1 1 calc R
C15 C 0.9349(5) 0.20642(16) 0.4158(4) 0.0430(13) Uani 1 1 d .
H15 H 0.9722 0.2183 0.3720 0.052 Uiso 1 1 calc R
C16 C 0.8450(5) 0.18071(17) 0.3767(4) 0.0437(13) Uani 1 1 d .
H16 H 0.8230 0.1746 0.3065 0.052 Uiso 1 1 calc R
C17 C 0.7860(4) 0.16360(16) 0.4413(4) 0.0355(11) Uani 1 1 d .
H17 H 0.7239 0.1468 0.4138 0.043 Uiso 1 1 calc R
C18 C 0.5880(4) 0.06812(13) 0.8568(3) 0.0236(9) Uani 1 1 d .
C19 C 0.5821(4) 0.03654(13) 0.9236(3) 0.0260(9) Uani 1 1 d .
H19 H 0.5844 0.0423 0.9917 0.031 Uiso 1 1 calc R
C20 C 0.5730(4) -0.00324(14) 0.8893(4) 0.0325(11) Uani 1 1 d .
H20 H 0.5670 -0.0242 0.9341 0.039 Uiso 1 1 calc R
C21 C 0.5725(4) -0.01248(15) 0.7890(4) 0.0361(11) Uani 1 1 d .
H21 H 0.5687 -0.0395 0.7671 0.043 Uiso 1 1 calc R
C22 C 0.5780(4) 0.01887(15) 0.7211(4) 0.0343(11) Uani 1 1 d .
H22 H 0.5773 0.0130 0.6535 0.041 Uiso 1 1 calc R
C23 C 0.5843(4) 0.05882(14) 0.7547(3) 0.0270(10) Uani 1 1 d .
H23 H 0.5862 0.0798 0.7089 0.032 Uiso 1 1 calc R
C24 C 0.5759(4) 0.12196(13) 1.0203(3) 0.0261(10) Uani 1 1 d .
C25 C 0.4709(4) 0.13282(15) 1.0291(4) 0.0329(11) Uani 1 1 d .
H25 H 0.4144 0.1412 0.9710 0.039 Uiso 1 1 calc R
C26 C 0.4496(5) 0.13120(17) 1.1250(4) 0.0444(14) Uani 1 1 d .
H26 H 0.3791 0.1388 1.1313 0.053 Uiso 1 1 calc R
C27 C 0.5341(5) 0.11824(16) 1.2111(4) 0.0457(14) Uani 1 1 d .
H27 H 0.5198 0.1172 1.2752 0.055 Uiso 1 1 calc R
C28 C 0.6383(5) 0.10697(15) 1.2028(4) 0.0439(14) Uani 1 1 d .
H28 H 0.6940 0.0979 1.2607 0.053 Uiso 1 1 calc R
C29 C 0.6603(5) 0.10908(15) 1.1081(4) 0.0353(11) Uani 1 1 d .
H29 H 0.7314 0.1019 1.1025 0.042 Uiso 1 1 calc R
C30 C 0.4956(4) 0.14816(13) 0.8041(3) 0.0233(9) Uani 1 1 d .
C31 C 0.5133(4) 0.18780(13) 0.7747(3) 0.0251(9) Uani 1 1 d .
H31 H 0.5833 0.2003 0.8009 0.030 Uiso 1 1 calc R
C32 C 0.4254(4) 0.20841(14) 0.7059(3) 0.0296(10) Uani 1 1 d .
H32 H 0.4367 0.2349 0.6863 0.036 Uiso 1 1 calc R
C33 C 0.3212(4) 0.18998(15) 0.6662(4) 0.0306(10) Uani 1 1 d .
H33 H 0.2631 0.2039 0.6192 0.037 Uiso 1 1 calc R
C34 C 0.3036(4) 0.15104(15) 0.6962(4) 0.0333(11) Uani 1 1 d .
H34 H 0.2329 0.1389 0.6709 0.040 Uiso 1 1 calc R
C35 C 0.3912(4) 0.12977(14) 0.7645(4) 0.0287(10) Uani 1 1 d .
H35 H 0.3796 0.1032 0.7835 0.034 Uiso 1 1 calc R
C36 C 1.0489(4) 0.17863(15) 1.0814(4) 0.0318(11) Uani 1 1 d .
C37 C 1.0278(4) 0.15465(17) 1.1595(4) 0.0382(12) Uani 1 1 d .
H37 H 0.9801 0.1322 1.1427 0.046 Uiso 1 1 calc R
C38 C 1.0790(5) 0.1646(2) 1.2637(4) 0.0509(16) Uani 1 1 d .
H38 H 1.0679 0.1481 1.3161 0.061 Uiso 1 1 calc R
C39 C 1.1458(5) 0.1991(2) 1.2876(5) 0.0560(13) Uani 1 1 d .
H39 H 1.1783 0.2061 1.3564 0.067 Uiso 1 1 calc R
C40 C 1.1647(5) 0.2233(2) 1.2105(5) 0.0560(13) Uani 1 1 d .
H40 H 1.2094 0.2466 1.2275 0.067 Uiso 1 1 calc R
C41 C 1.1175(4) 0.21306(16) 1.1083(5) 0.0428(13) Uani 1 1 d .
H41 H 1.1314 0.2293 1.0567 0.051 Uiso 1 1 calc R
C42 C 1.0772(4) 0.12293(13) 0.9271(4) 0.0266(10) Uani 1 1 d .
C43 C 1.1319(4) 0.09753(14) 1.0079(4) 0.0341(11) Uani 1 1 d .
H43 H 1.1285 0.1032 1.0746 0.041 Uiso 1 1 calc R
C44 C 1.1914(4) 0.06383(15) 0.9901(4) 0.0375(12) Uani 1 1 d .
H44 H 1.2284 0.0471 1.0450 0.045 Uiso 1 1 calc R
C45 C 1.1964(4) 0.05483(15) 0.8915(4) 0.0404(13) Uani 1 1 d .
H45 H 1.2352 0.0318 0.8797 0.049 Uiso 1 1 calc R
C46 C 1.1428(4) 0.08037(14) 0.8097(4) 0.0336(11) Uani 1 1 d .
H46 H 1.1467 0.0747 0.7433 0.040 Uiso 1 1 calc R
C47 C 1.0838(4) 0.11426(14) 0.8274(4) 0.0308(10) Uani 1 1 d .
H47 H 1.0484 0.1313 0.7728 0.037 Uiso 1 1 calc R
C48 C 1.0194(4) 0.20672(13) 0.8736(4) 0.0297(10) Uani 1 1 d .
C49 C 1.1247(4) 0.20971(15) 0.8540(5) 0.0406(13) Uani 1 1 d .
H49 H 1.1784 0.1893 0.8767 0.049 Uiso 1 1 calc R
C50 C 1.1490(5) 0.24274(15) 0.8012(5) 0.0459(14) Uani 1 1 d .
H50 H 1.2192 0.2447 0.7886 0.055 Uiso 1 1 calc R
C51 C 1.0692(4) 0.27321(15) 0.7667(4) 0.0408(12) Uani 1 1 d .
H51 H 1.0852 0.2951 0.7295 0.049 Uiso 1 1 calc R
C52 C 0.9666(4) 0.27108(15) 0.7875(4) 0.0365(11) Uani 1 1 d .
H52 H 0.9143 0.2920 0.7660 0.044 Uiso 1 1 calc R
C53 C 0.9401(4) 0.23779(14) 0.8405(4) 0.0301(10) Uani 1 1 d .
H53 H 0.8701 0.2363 0.8537 0.036 Uiso 1 1 calc R
C54 C 0.8122(7) 0.9462(3) 0.4923(7) 0.092(3) Uani 1 1 d .
H54A H 0.8364 0.9418 0.5657 0.137 Uiso 1 1 calc R
H54B H 0.8771 0.9507 0.4677 0.137 Uiso 1 1 calc R
H54C H 0.7719 0.9226 0.4589 0.137 Uiso 1 1 calc R
C55 C 0.7124(7) 0.9972(4) 0.3622(8) 0.112(3) Uani 1 1 d .
H55A H 0.6660 1.0212 0.3545 0.168 Uiso 1 1 calc R
H55B H 0.6730 0.9765 0.3153 0.168 Uiso 1 1 calc R
H55C H 0.7819 1.0038 0.3470 0.168 Uiso 1 1 calc R
C56 C 0.7372(6) 0.9821(3) 0.4687(7) 0.073(2) Uani 1 1 d .
F1 F 1.0435(9) 0.0478(2) 0.2191(7) 0.192(4) Uani 1 1 d .
F2 F 0.8489(7) 0.04032(18) 0.1770(5) 0.170(4) Uani 1 1 d .
F3 F 0.9643(3) 0.01244(10) 0.3200(3) 0.0601(9) Uani 1 1 d .
F4 F 0.9323(5) 0.07950(14) 0.3085(5) 0.133(2) Uani 1 1 d .
I1 I 0.75456(3) 0.207734(9) 1.02505(2) 0.03049(10) Uani 1 1 d .
N1 N 0.8515(3) 0.07684(11) 0.6691(3) 0.0254(8) Uani 1 1 d .
N2 N 0.8601(3) 0.06614(10) 0.8302(3) 0.0224(7) Uani 1 1 d .
O1 O 0.7000(6) 0.99637(17) 0.5339(5) 0.112(3) Uani 1 1 d .
P3 P 0.74087(10) 0.15649(3) 0.63678(9) 0.0244(2) Uani 1 1 d .
P1 P 0.61067(9) 0.12148(3) 0.89703(8) 0.0208(2) Uani 1 1 d .
P2 P 0.98530(9) 0.16430(3) 0.94752(9) 0.0246(2) Uani 1 1 d .
Pd1 Pd 0.79278(3) 0.146233(9) 0.91199(2) 0.02028(10) Uani 1 1 d .

loop_
_atom_site_aniso_label
_atom_site_aniso_U_11
_atom_site_aniso_U_22
_atom_site_aniso_U_33
_atom_site_aniso_U_23
_atom_site_aniso_U_13
_atom_site_aniso_U_12
B1 0.126(10) 0.053(6) 0.102(8) 0.003(5) 0.021(7) 0.029(6)
C1 0.027(2) 0.019(2) 0.038(3) -0.0036(19) 0.0122(19) -0.0007(18)
C2 0.021(2) 0.018(2) 0.024(2) 0.0020(17) 0.0074(17) -0.0015(16)
C3 0.024(2) 0.016(2) 0.028(2) -0.0005(17) 0.0095(17) 0.0008(17)
C4 0.046(3) 0.033(3) 0.034(3) -0.003(2) 0.022(2) 0.005(2)
C5 0.034(3) 0.020(2) 0.035(2) 0.0072(19) 0.011(2) 0.0033(19)
C6 0.028(2) 0.033(3) 0.021(2) 0.0003(18) 0.0130(18) -0.0007(19)
C7 0.035(3) 0.040(3) 0.032(3) 0.009(2) 0.014(2) 0.006(2)
C8 0.028(3) 0.069(4) 0.040(3) 0.016(3) 0.009(2) 0.008(3)
C9 0.030(3) 0.080(4) 0.026(2) -0.001(3) 0.010(2) -0.014(3)
C10 0.045(3) 0.046(3) 0.025(2) -0.005(2) 0.019(2) -0.013(2)
C11 0.036(3) 0.032(3) 0.023(2) -0.0002(19) 0.0128(19) -0.003(2)
C12 0.033(3) 0.023(2) 0.032(2) 0.0067(19) 0.016(2) 0.0035(19)
C13 0.044(3) 0.038(3) 0.038(3) -0.001(2) 0.021(2) -0.010(2)
C14 0.051(4) 0.041(3) 0.069(4) -0.001(3) 0.037(3) -0.012(3)
C15 0.051(3) 0.039(3) 0.051(3) 0.010(2) 0.034(3) 0.003(2)
C16 0.053(3) 0.048(3) 0.037(3) 0.009(2) 0.023(2) 0.005(3)
C17 0.038(3) 0.040(3) 0.033(3) 0.004(2) 0.018(2) -0.005(2)
C18 0.026(2) 0.020(2) 0.027(2) 0.0003(17) 0.0124(18) -0.0013(17)
C19 0.028(2) 0.025(2) 0.029(2) 0.0001(18) 0.0159(19) 0.0015(18)
C20 0.032(3) 0.026(2) 0.045(3) 0.010(2) 0.020(2) 0.000(2)
C21 0.045(3) 0.022(2) 0.046(3) -0.004(2) 0.020(2) -0.007(2)
C22 0.043(3) 0.032(3) 0.031(2) -0.011(2) 0.016(2) -0.009(2)
C23 0.034(3) 0.023(2) 0.026(2) -0.0019(18) 0.0129(19) -0.0059(19)
C24 0.038(3) 0.020(2) 0.025(2) -0.0047(17) 0.0166(19) -0.0042(18)
C25 0.035(3) 0.033(3) 0.034(2) -0.008(2) 0.016(2) -0.006(2)
C26 0.052(3) 0.045(3) 0.049(3) -0.023(3) 0.036(3) -0.020(3)
C27 0.080(4) 0.032(3) 0.038(3) -0.013(2) 0.038(3) -0.020(3)
C28 0.080(4) 0.027(3) 0.027(2) -0.003(2) 0.018(3) -0.005(3)
C29 0.048(3) 0.031(3) 0.028(2) -0.001(2) 0.012(2) 0.006(2)
C30 0.026(2) 0.023(2) 0.023(2) 0.0002(17) 0.0118(17) 0.0039(17)
C31 0.031(2) 0.021(2) 0.027(2) -0.0020(18) 0.0143(18) -0.0058(18)
C32 0.032(3) 0.027(3) 0.031(2) 0.0040(19) 0.011(2) 0.0028(19)
C33 0.028(2) 0.032(3) 0.032(2) 0.007(2) 0.0094(19) 0.009(2)
C34 0.025(2) 0.037(3) 0.037(3) -0.001(2) 0.008(2) -0.006(2)
C35 0.029(2) 0.020(2) 0.037(2) 0.0015(19) 0.009(2) -0.0042(18)
C36 0.024(2) 0.032(3) 0.036(3) -0.011(2) 0.0033(19) 0.0060(19)
C37 0.032(3) 0.044(3) 0.036(3) -0.009(2) 0.006(2) 0.010(2)
C38 0.041(3) 0.072(4) 0.037(3) -0.009(3) 0.007(2) 0.024(3)
C39 0.030(2) 0.067(3) 0.060(3) -0.035(2) -0.004(2) 0.014(2)
C40 0.030(2) 0.067(3) 0.060(3) -0.035(2) -0.004(2) 0.014(2)
C41 0.028(3) 0.038(3) 0.055(3) -0.020(3) 0.001(2) 0.006(2)
C42 0.021(2) 0.019(2) 0.042(3) -0.0020(19) 0.0121(19) -0.0023(17)
C43 0.031(3) 0.029(3) 0.043(3) 0.000(2) 0.012(2) 0.002(2)
C44 0.036(3) 0.030(3) 0.048(3) 0.007(2) 0.015(2) 0.006(2)
C45 0.040(3) 0.022(2) 0.069(4) -0.003(2) 0.032(3) 0.005(2)
C46 0.033(3) 0.029(3) 0.046(3) -0.010(2) 0.022(2) -0.003(2)
C47 0.029(2) 0.025(2) 0.040(3) 0.001(2) 0.012(2) -0.0036(19)
C48 0.029(2) 0.020(2) 0.041(3) -0.0047(19) 0.011(2) -0.0016(18)
C49 0.026(3) 0.022(3) 0.076(4) -0.004(2) 0.017(3) -0.0011(19)
C50 0.035(3) 0.027(3) 0.084(4) -0.007(3) 0.031(3) -0.008(2)
C51 0.040(3) 0.019(2) 0.066(4) 0.002(2) 0.021(3) -0.004(2)
C52 0.038(3) 0.022(2) 0.052(3) 0.000(2) 0.016(2) 0.003(2)
C53 0.027(2) 0.023(2) 0.041(3) -0.005(2) 0.012(2) -0.0013(19)
C54 0.087(6) 0.095(7) 0.110(7) -0.034(5) 0.056(5) -0.033(5)
C55 0.052(5) 0.162(10) 0.116(8) -0.032(7) 0.014(5) -0.004(6)
C56 0.063(4) 0.079(5) 0.097(6) -0.046(5) 0.055(4) -0.033(4)
F1 0.309(11) 0.104(5) 0.244(9) 0.087(5) 0.209(9) 0.086(6)
F2 0.256(9) 0.091(4) 0.106(4) -0.018(3) -0.042(5) 0.103(5)
F3 0.073(2) 0.046(2) 0.068(2) 0.0056(17) 0.0306(19) 0.0249(18)
F4 0.145(5) 0.051(3) 0.169(5) -0.043(3) -0.010(4) 0.039(3)
I1 0.03059(18) 0.02689(18) 0.03426(18) -0.00978(12) 0.00962(13) -0.00005(12)
N1 0.030(2) 0.0204(19) 0.0299(19) -0.0039(15) 0.0148(16) 0.0003(15)
N2 0.0243(19) 0.0183(18) 0.0263(18) -0.0002(14) 0.0098(15) -0.0004(14)
O1 0.142(5) 0.077(4) 0.169(6) -0.074(4) 0.129(5) -0.058(4)
P3 0.0291(6) 0.0204(6) 0.0255(6) 0.0029(4) 0.0106(5) 0.0000(5)
P1 0.0242(6) 0.0194(6) 0.0209(5) -0.0005(4) 0.0098(4) 0.0004(4)
P2 0.0223(6) 0.0190(6) 0.0316(6) -0.0036(5) 0.0061(5) -0.0001(4)
Pd1 0.02183(18) 0.01704(17) 0.02269(17) -0.00234(12) 0.00745(13) 0.00006(12)

loop_
_atom_type_symbol
_atom_type_description
_atom_type_scat_dispersion_real
_atom_type_scat_dispersion_imag
_atom_type_scat_source
C C 0.0033 0.0016 'International Tables Vol C Tables 4.2.6.8 and 6.1.1.4'
H H 0.0000 0.0000 'International Tables Vol C Tables 4.2.6.8 and 6.1.1.4'
B B 0.0013 0.0007 'International Tables Vol C Tables 4.2.6.8 and 6.1.1.4'
N N 0.0061 0.0033 'International Tables Vol C Tables 4.2.6.8 and 6.1.1.4'
F F 0.0171 0.0103 'International Tables Vol C Tables 4.2.6.8 and 6.1.1.4'
P P 0.1023 0.0942 'International Tables Vol C Tables 4.2.6.8 and 6.1.1.4'
Pd Pd -0.9988 1.0072 'International Tables Vol C Tables 4.2.6.8 and 6.1.1.4'
I I -0.4742 1.8119 'International Tables Vol C Tables 4.2.6.8 and 6.1.1.4'
O O 0.0106 0.0060 'International Tables Vol C Tables 4.2.6.8 and 6.1.1.4'

loop_
_geom_angle_atom_site_label_1
_geom_angle_atom_site_label_2
_geom_angle_atom_site_label_3
_geom_angle
F2 B1 F4 109.5(9)
F2 B1 F3 111.3(10)
F4 B1 F3 109.2(9)
F2 B1 F1 112.6(11)
F4 B1 F1 111.2(10)
F3 B1 F1 102.9(8)
N1 C1 N2 109.7(4)
N1 C1 H1 125.2
N2 C1 H1 125.2
C3 C2 N2 105.9(4)
C3 C2 Pd1 127.6(3)
N2 C2 Pd1 126.1(3)
C2 C3 N1 107.5(4)
C2 C3 P3 122.7(3)
N1 C3 P3 129.4(3)
N1 C4 H4A 109.5
N1 C4 H4B 109.5
H4A C4 H4B 109.5
N1 C4 H4C 109.5
H4A C4 H4C 109.5
H4B C4 H4C 109.5
N2 C5 H5A 109.5
N2 C5 H5B 109.5
H5A C5 H5B 109.5
N2 C5 H5C 109.5
H5A C5 H5C 109.5
H5B C5 H5C 109.5
C7 C6 C11 118.3(4)
C7 C6 P3 115.6(4)
C11 C6 P3 126.0(4)
C8 C7 C6 119.8(5)
C8 C7 H7 120.1
C6 C7 H7 120.1
C9 C8 C7 121.5(5)
C9 C8 H8 119.3
C7 C8 H8 119.3
C8 C9 C10 119.5(5)
C8 C9 H9 120.2
C10 C9 H9 120.2
C9 C10 C11 120.5(5)
C9 C10 H10 119.7
C11 C10 H10 119.7
C10 C11 C6 120.4(5)
C10 C11 H11 119.8
C6 C11 H11 119.8
C17 C12 C13 119.1(4)
C17 C12 P3 124.0(4)
C13 C12 P3 116.4(4)
C14 C13 C12 120.5(5)
C14 C13 H13 119.8
C12 C13 H13 119.8
C13 C14 C15 120.3(5)
C13 C14 H14 119.9
C15 C14 H14 119.9
C16 C15 C14 119.6(5)
C16 C15 H15 120.2
C14 C15 H15 120.2
C15 C16 C17 120.8(5)
C15 C16 H16 119.6
C17 C16 H16 119.6
C12 C17 C16 119.7(5)
C12 C17 H17 120.1
C16 C17 H17 120.1
C19 C18 C23 118.9(4)
C19 C18 P1 123.5(3)
C23 C18 P1 117.4(3)
C20 C19 C18 120.2(4)
C20 C19 H19 119.9
C18 C19 H19 119.9
C19 C20 C21 120.8(4)
C19 C20 H20 119.6
C21 C20 H20 119.6
C20 C21 C22 119.6(4)
C20 C21 H21 120.2
C22 C21 H21 120.2
C23 C22 C21 119.6(4)
C23 C22 H22 120.2
C21 C22 H22 120.2
C22 C23 C18 120.9(4)
C22 C23 H23 119.6
C18 C23 H23 119.6
C25 C24 C29 119.6(4)
C25 C24 P1 123.1(4)
C29 C24 P1 117.2(4)
C24 C25 C26 119.9(5)
C24 C25 H25 120.1
C26 C25 H25 120.1
C27 C26 C25 119.7(5)
C27 C26 H26 120.1
C25 C26 H26 120.1
C28 C27 C26 120.7(5)
C28 C27 H27 119.6
C26 C27 H27 119.6
C27 C28 C29 119.7(5)
C27 C28 H28 120.1
C29 C28 H28 120.1
C28 C29 C24 120.3(5)
C28 C29 H29 119.8
C24 C29 H29 119.8
C35 C30 C31 119.9(4)
C35 C30 P1 120.8(3)
C31 C30 P1 119.2(3)
C32 C31 C30 119.4(4)
C32 C31 H31 120.3
C30 C31 H31 120.3
C33 C32 C31 120.7(4)
C33 C32 H32 119.7
C31 C32 H32 119.7
C34 C33 C32 119.9(4)
C34 C33 H33 120.1
C32 C33 H33 120.1
C33 C34 C35 120.2(4)
C33 C34 H34 119.9
C35 C34 H34 119.9
C30 C35 C34 119.9(4)
C30 C35 H35 120.0
C34 C35 H35 120.0
C41 C36 C37 119.1(5)
C41 C36 P2 121.8(4)
C37 C36 P2 119.0(4)
C36 C37 C38 119.8(5)
C36 C37 H37 120.1
C38 C37 H37 120.1
C39 C38 C37 119.5(6)
C39 C38 H38 120.3
C37 C38 H38 120.3
C40 C39 C38 120.8(6)
C40 C39 H39 119.6
C38 C39 H39 119.6
C41 C40 C39 119.9(6)
C41 C40 H40 120.0
C39 C40 H40 120.0
C40 C41 C36 120.8(6)
C40 C41 H41 119.6
C36 C41 H41 119.6
C43 C42 C47 119.1(4)
C43 C42 P2 120.6(4)
C47 C42 P2 120.0(3)
C44 C43 C42 120.4(5)
C44 C43 H43 119.8
C42 C43 H43 119.8
C45 C44 C43 120.5(5)
C45 C44 H44 119.7
C43 C44 H44 119.7
C44 C45 C46 119.7(4)
C44 C45 H45 120.2
C46 C45 H45 120.2
C47 C46 C45 119.9(5)
C47 C46 H46 120.0
C45 C46 H46 120.0
C46 C47 C42 120.3(5)
C46 C47 H47 119.8
C42 C47 H47 119.8
C53 C48 C49 119.4(4)
C53 C48 P2 118.8(4)
C49 C48 P2 121.7(4)
C50 C49 C48 120.2(5)
C50 C49 H49 119.9
C48 C49 H49 119.9
C49 C50 C51 120.2(5)
C49 C50 H50 119.9
C51 C50 H50 119.9
C52 C51 C50 120.1(5)
C52 C51 H51 119.9
C50 C51 H51 119.9
C51 C52 C53 120.5(5)
C51 C52 H52 119.7
C53 C52 H52 119.7
C52 C53 C48 119.4(4)
C52 C53 H53 120.3
C48 C53 H53 120.3
C56 C54 H54A 109.5
C56 C54 H54B 109.5
H54A C54 H54B 109.5
C56 C54 H54C 109.5
H54A C54 H54C 109.5
H54B C54 H54C 109.5
C56 C55 H55A 109.5
C56 C55 H55B 109.5
H55A C55 H55B 109.5
C56 C55 H55C 109.5
H55A C55 H55C 109.5
H55B C55 H55C 109.5
O1 C56 C55 124.9(9)
O1 C56 C54 120.0(9)
C55 C56 C54 115.1(7)
C1 N1 C3 107.5(3)
C1 N1 C4 123.8(4)
C3 N1 C4 127.8(4)
C1 N2 C2 109.4(4)
C1 N2 C5 124.0(4)
C2 N2 C5 126.6(4)
C3 P3 C6 104.2(2)
C3 P3 C12 107.8(2)
C6 P3 C12 102.7(2)
C30 P1 C18 103.3(2)
C30 P1 C24 106.5(2)
C18 P1 C24 102.84(19)
C30 P1 Pd1 115.59(15)
C18 P1 Pd1 114.78(14)
C24 P1 Pd1 112.56(15)
C36 P2 C48 104.2(2)
C36 P2 C42 103.3(2)
C48 P2 C42 103.5(2)
C36 P2 Pd1 113.15(16)
C48 P2 Pd1 116.94(16)
C42 P2 Pd1 114.29(14)
C2 Pd1 P1 92.43(12)
C2 Pd1 P2 87.94(12)
P1 Pd1 P2 171.51(4)
C2 Pd1 I1 171.40(12)
P1 Pd1 I1 89.50(3)
P2 Pd1 I1 91.39(3)

loop_
_geom_bond_atom_site_label_1
_geom_bond_atom_site_label_2
_geom_bond_distance
B1 F2 1.333(13)
B1 F4 1.355(11)
B1 F3 1.382(11)
B1 F1 1.448(15)
C1 N1 1.324(6)
C1 N2 1.335(6)
C1 H1 0.9300
C2 C3 1.366(6)
C2 N2 1.391(5)
C2 Pd1 2.018(4)
C3 N1 1.414(5)
C3 P3 1.809(4)
C4 N1 1.466(6)
C4 H4A 0.9600
C4 H4B 0.9600
C4 H4C 0.9600
C5 N2 1.470(5)
C5 H5A 0.9600
C5 H5B 0.9600
C5 H5C 0.9600
C6 C7 1.402(7)
C6 C11 1.403(7)
C6 P3 1.831(5)
C7 C8 1.391(7)
C7 H7 0.9300
C8 C9 1.366(8)
C8 H8 0.9300
C9 C10 1.379(8)
C9 H9 0.9300
C10 C11 1.392(7)
C10 H10 0.9300
C11 H11 0.9300
C12 C17 1.387(7)
C12 C13 1.398(7)
C12 P3 1.837(4)
C13 C14 1.382(7)
C13 H13 0.9300
C14 C15 1.387(8)
C14 H14 0.9300
C15 C16 1.373(8)
C15 H15 0.9300
C16 C17 1.401(7)
C16 H16 0.9300
C17 H17 0.9300
C18 C19 1.387(6)
C18 C23 1.399(6)
C18 P1 1.829(4)
C19 C20 1.377(7)
C19 H19 0.9300
C20 C21 1.386(7)
C20 H20 0.9300
C21 C22 1.390(7)
C21 H21 0.9300
C22 C23 1.380(6)
C22 H22 0.9300
C23 H23 0.9300
C24 C25 1.379(7)
C24 C29 1.401(7)
C24 P1 1.831(4)
C25 C26 1.392(7)
C25 H25 0.9300
C26 C27 1.390(8)
C26 H26 0.9300
C27 C28 1.371(8)
C27 H27 0.9300
C28 C29 1.380(7)
C28 H28 0.9300
C29 H29 0.9300
C30 C35 1.383(6)
C30 C31 1.393(6)
C30 P1 1.827(4)
C31 C32 1.385(6)
C31 H31 0.9300
C32 C33 1.382(7)
C32 H32 0.9300
C33 C34 1.375(7)
C33 H33 0.9300
C34 C35 1.391(7)
C34 H34 0.9300
C35 H35 0.9300
C36 C41 1.395(7)
C36 C37 1.397(7)
C36 P2 1.815(5)
C37 C38 1.407(7)
C37 H37 0.9300
C38 C39 1.381(9)
C38 H38 0.9300
C39 C40 1.380(10)
C39 H39 0.9300
C40 C41 1.378(8)
C40 H40 0.9300
C41 H41 0.9300
C42 C43 1.385(7)
C42 C47 1.400(7)
C42 P2 1.836(4)
C43 C44 1.384(7)
C43 H43 0.9300
C44 C45 1.380(7)
C44 H44 0.9300
C45 C46 1.393(7)
C45 H45 0.9300
C46 C47 1.385(7)
C46 H46 0.9300
C47 H47 0.9300
C48 C53 1.394(6)
C48 C49 1.399(7)
C48 P2 1.828(5)
C49 C50 1.374(7)
C49 H49 0.9300
C50 C51 1.386(7)
C50 H50 0.9300
C51 C52 1.370(7)
C51 H51 0.9300
C52 C53 1.393(7)
C52 H52 0.9300
C53 H53 0.9300
C54 C56 1.475(12)
C54 H54A 0.9600
C54 H54B 0.9600
C54 H54C 0.9600
C55 C56 1.468(12)
C55 H55A 0.9600
C55 H55B 0.9600
C55 H55C 0.9600
C56 O1 1.196(8)
I1 Pd1 2.6489(5)
P1 Pd1 2.3396(12)
P2 Pd1 2.3580(12)

loop_
_geom_torsion_atom_site_label_1
_geom_torsion_atom_site_label_2
_geom_torsion_atom_site_label_3
_geom_torsion_atom_site_label_4
_geom_torsion
N2 C2 C3 N1 -2.2(5)
Pd1 C2 C3 N1 171.1(3)
N2 C2 C3 P3 171.3(3)
Pd1 C2 C3 P3 -15.5(6)
C11 C6 C7 C8 -0.4(7)
P3 C6 C7 C8 -177.4(4)
C6 C7 C8 C9 0.6(8)
C7 C8 C9 C10 -0.4(8)
C8 C9 C10 C11 0.0(7)
C9 C10 C11 C6 0.2(7)
C7 C6 C11 C10 0.0(6)
P3 C6 C11 C10 176.7(3)
C17 C12 C13 C14 0.2(8)
P3 C12 C13 C14 -172.2(4)
C12 C13 C14 C15 0.2(9)
C13 C14 C15 C16 -1.3(9)
C14 C15 C16 C17 2.1(8)
C13 C12 C17 C16 0.6(7)
P3 C12 C17 C16 172.3(4)
C15 C16 C17 C12 -1.7(8)
C23 C18 C19 C20 0.1(7)
P1 C18 C19 C20 -175.4(4)
C18 C19 C20 C21 1.8(7)
C19 C20 C21 C22 -2.0(7)
C20 C21 C22 C23 0.4(7)
C21 C22 C23 C18 1.5(7)
C19 C18 C23 C22 -1.7(7)
P1 C18 C23 C22 174.0(4)
C29 C24 C25 C26 0.4(7)
P1 C24 C25 C26 178.0(4)
C24 C25 C26 C27 -0.6(7)
C25 C26 C27 C28 -0.1(8)
C26 C27 C28 C29 1.0(8)
C27 C28 C29 C24 -1.2(8)
C25 C24 C29 C28 0.5(7)
P1 C24 C29 C28 -177.2(4)
C35 C30 C31 C32 0.2(6)
P1 C30 C31 C32 -178.6(3)
C30 C31 C32 C33 -0.3(7)
C31 C32 C33 C34 1.0(7)
C32 C33 C34 C35 -1.6(7)
C31 C30 C35 C34 -0.7(7)
P1 C30 C35 C34 178.0(4)
C33 C34 C35 C30 1.5(7)
C41 C36 C37 C38 -2.3(7)
P2 C36 C37 C38 178.2(4)
C36 C37 C38 C39 2.8(7)
C37 C38 C39 C40 -1.4(8)
C38 C39 C40 C41 -0.5(8)
C39 C40 C41 C36 1.0(8)
C37 C36 C41 C40 0.4(7)
P2 C36 C41 C40 179.9(4)
C47 C42 C43 C44 -0.5(7)
P2 C42 C43 C44 173.2(4)
C42 C43 C44 C45 -0.6(8)
C43 C44 C45 C46 1.3(8)
C44 C45 C46 C47 -0.8(7)
C45 C46 C47 C42 -0.3(7)
C43 C42 C47 C46 1.0(7)
P2 C42 C47 C46 -172.8(4)
C53 C48 C49 C50 -1.0(8)
P2 C48 C49 C50 -177.7(4)
C48 C49 C50 C51 -0.2(9)
C49 C50 C51 C52 1.7(9)
C50 C51 C52 C53 -2.0(8)
C51 C52 C53 C48 0.7(8)
C49 C48 C53 C52 0.7(7)
P2 C48 C53 C52 177.6(4)
N2 C1 N1 C3 -0.5(5)
N2 C1 N1 C4 170.0(4)
C2 C3 N1 C1 1.7(5)
P3 C3 N1 C1 -171.2(3)
C2 C3 N1 C4 -168.3(4)
P3 C3 N1 C4 18.8(7)
N1 C1 N2 C2 -0.9(5)
N1 C1 N2 C5 177.8(4)
C3 C2 N2 C1 1.9(5)
Pd1 C2 N2 C1 -171.4(3)
C3 C2 N2 C5 -176.7(4)
Pd1 C2 N2 C5 9.9(6)
C2 C3 P3 C6 -107.9(4)
N1 C3 P3 C6 64.0(4)
C2 C3 P3 C12 143.5(4)
N1 C3 P3 C12 -44.6(4)
C7 C6 P3 C3 159.2(3)
C11 C6 P3 C3 -17.6(4)
C7 C6 P3 C12 -88.5(4)
C11 C6 P3 C12 94.7(4)
C17 C12 P3 C3 102.3(4)
C13 C12 P3 C3 -85.7(4)
C17 C12 P3 C6 -7.3(5)
C13 C12 P3 C6 164.7(4)
C35 C30 P1 C18 33.6(4)
C31 C30 P1 C18 -147.7(3)
C35 C30 P1 C24 -74.4(4)
C31 C30 P1 C24 104.4(4)
C35 C30 P1 Pd1 159.8(3)
C31 C30 P1 Pd1 -21.4(4)
C19 C18 P1 C30 -128.2(4)
C23 C18 P1 C30 56.2(4)
C19 C18 P1 C24 -17.6(4)
C23 C18 P1 C24 166.9(4)
C19 C18 P1 Pd1 105.0(4)
C23 C18 P1 Pd1 -70.5(4)
C25 C24 P1 C30 12.5(4)
C29 C24 P1 C30 -170.0(4)
C25 C24 P1 C18 -95.8(4)
C29 C24 P1 C18 81.7(4)
C25 C24 P1 Pd1 140.1(4)
C29 C24 P1 Pd1 -42.3(4)
C41 C36 P2 C48 -6.6(4)
C37 C36 P2 C48 172.9(4)
C41 C36 P2 C42 101.3(4)
C37 C36 P2 C42 -79.2(4)
C41 C36 P2 Pd1 -134.6(4)
C37 C36 P2 Pd1 44.9(4)
C53 C48 P2 C36 -95.2(4)
C49 C48 P2 C36 81.6(4)
C53 C48 P2 C42 157.1(4)
C49 C48 P2 C42 -26.1(5)
C53 C48 P2 Pd1 30.5(4)
C49 C48 P2 Pd1 -152.8(4)
C43 C42 P2 C36 30.7(4)
C47 C42 P2 C36 -155.7(4)
C43 C42 P2 C48 139.1(4)
C47 C42 P2 C48 -47.3(4)
C43 C42 P2 Pd1 -92.7(4)
C47 C42 P2 Pd1 81.0(4)
C3 C2 Pd1 P1 100.7(4)
N2 C2 Pd1 P1 -87.4(3)
C3 C2 Pd1 P2 -87.8(4)
N2 C2 Pd1 P2 84.1(3)
C3 C2 Pd1 I1 -2.1(11)
N2 C2 Pd1 I1 169.8(5)
C30 P1 Pd1 C2 -94.11(19)
C18 P1 Pd1 C2 26.06(19)
C24 P1 Pd1 C2 143.24(19)
C30 P1 Pd1 P2 173.6(3)
C18 P1 Pd1 P2 -66.3(3)
C24 P1 Pd1 P2 50.9(3)
C30 P1 Pd1 I1 77.51(15)
C18 P1 Pd1 I1 -162.32(15)
C24 P1 Pd1 I1 -45.14(16)
C36 P2 Pd1 C2 -146.5(2)
C48 P2 Pd1 C2 92.4(2)
C42 P2 Pd1 C2 -28.7(2)
C36 P2 Pd1 P1 -53.8(3)
C48 P2 Pd1 P1 -174.9(3)
C42 P2 Pd1 P1 64.0(3)
C36 P2 Pd1 I1 42.07(17)
C48 P2 Pd1 I1 -79.02(17)
C42 P2 Pd1 I1 159.88(17)
